data_7030316
loop_
_publ_author_name
'Conde-Guadano, Susana'
'Hanton, Martin'
'Tooze, Robert P.'
'Danopoulos, Andreas A.'
'Braunstein, Pierre'

_publ_section_title
;
 Amidine- and amidinate-functionalised N-heterocyclic carbene complexes of
 silver and chromium.
;
_journal_issue 40
_journal_name_full 'Dalton transactions (Cambridge, England : 2003)'
_journal_page_first 12558
_journal_page_last 12567
_journal_paper_doi 10.1039/c2dt31619f
_journal_volume 41
_journal_year 2012
_chemical_formula_sum 'C43 H59 K N4 O0.5'
_chemical_formula_weight 679.04
_chemical_name_systematic
;
?
;
_space_group_IT_number 2
_symmetry_cell_setting triclinic
_symmetry_space_group_name_Hall '-P 1'
_symmetry_space_group_name_H-M 'P -1'
_atom_sites_solution_hydrogens geom
_atom_sites_solution_primary direct
_atom_sites_solution_secondary difmap
_audit_creation_method SHELXL-97
_cell_angle_alpha 90.5980(10)
_cell_angle_beta 94.8700(10)
_cell_angle_gamma 95.8140(10)
_cell_formula_units_Z 4
_cell_length_a 13.80520(10)
_cell_length_b 14.34640(10)
_cell_length_c 20.6098(2)
_cell_measurement_reflns_used 148119
_cell_measurement_temperature 173(2)
_cell_measurement_theta_max 27.48
_cell_measurement_theta_min 2.91
_cell_volume 4045.47(6)
_computing_cell_refinement
;
'DENZO (Otwinowski & Minor, 1997) and COLLECT'
;
_computing_data_collection 'COLLECT (Hooft, 1998)'
_computing_data_reduction 'DENZO and COLLECT'
_computing_structure_refinement 'SHELXL-97 (Sheldrick, 1997)'
_computing_structure_solution 'SHELXS-97 (Sheldrick, 1997)'
_diffrn_ambient_temperature 173(2)
_diffrn_detector_area_resol_mean 9.091
_diffrn_measured_fraction_theta_full 0.992
_diffrn_measured_fraction_theta_max 0.990
_diffrn_measurement_device_type
;
'Bruker-Nonius 95mm CCD camera on \k-goniostat'
;
_diffrn_measurement_method '\f & \w scans'
_diffrn_radiation_monochromator
;
'10cm confocal mirrors'
;
_diffrn_radiation_source
;
'Bruker-Nonius FR591 rotating anode'
;
_diffrn_radiation_type MoK\a
_diffrn_radiation_wavelength 0.71073
_diffrn_reflns_av_R_equivalents 0.0565
_diffrn_reflns_av_sigmaI/netI 0.0518
_diffrn_reflns_limit_h_max 17
_diffrn_reflns_limit_h_min -17
_diffrn_reflns_limit_k_max 18
_diffrn_reflns_limit_k_min -18
_diffrn_reflns_limit_l_max 26
_diffrn_reflns_limit_l_min -26
_diffrn_reflns_number 83404
_diffrn_reflns_theta_full 27.50
_diffrn_reflns_theta_max 27.52
_diffrn_reflns_theta_min 3.06
_exptl_absorpt_coefficient_mu 0.166
_exptl_absorpt_correction_T_max 0.9804
_exptl_absorpt_correction_T_min 0.9676
_exptl_absorpt_correction_type multi-scan
_exptl_crystal_colour colourless
_exptl_crystal_density_diffrn 1.115
_exptl_crystal_density_method 'not measured'
_exptl_crystal_description prism
_exptl_crystal_F_000 1472
_exptl_crystal_size_max 0.20
_exptl_crystal_size_mid 0.15
_exptl_crystal_size_min 0.12
_refine_diff_density_max 0.638
_refine_diff_density_min -0.591
_refine_diff_density_rms 0.065
_refine_ls_extinction_method none
_refine_ls_goodness_of_fit_ref 1.081
_refine_ls_hydrogen_treatment constr
_refine_ls_matrix_type full
_refine_ls_number_parameters 901
_refine_ls_number_reflns 18443
_refine_ls_number_restraints 0
_refine_ls_restrained_S_all 1.081
_refine_ls_R_factor_all 0.1081
_refine_ls_R_factor_gt 0.0722
_refine_ls_shift/su_max 0.000
_refine_ls_shift/su_mean 0.000
_refine_ls_structure_factor_coef Fsqd
_refine_ls_weighting_details 'calc w=1/[\s^2^(Fo^2^)+(0.0452P)^2^+6.2852P] where P=(Fo^2^+2Fc^2^)/3'
_refine_ls_weighting_scheme calc
_refine_ls_wR_factor_gt 0.1516
_refine_ls_wR_factor_ref 0.1739
_reflns_number_gt 13353
_reflns_number_total 18443
_reflns_threshold_expression >2sigma(I)
_cod_data_source_file c2dt31619f.txt
_cod_data_source_block complex6
_cod_original_sg_symbol_H-M P-1
_cod_original_formula_sum 'C43 H59 K N4 O0.50'
_cod_database_code 7030316

loop_
_symmetry_equiv_pos_as_xyz
'x, y, z'
'-x, -y, -z'

loop_
_atom_site_label
_atom_site_type_symbol
_atom_site_fract_x
_atom_site_fract_y
_atom_site_fract_z
_atom_site_U_iso_or_equiv
_atom_site_adp_type
_atom_site_occupancy
_atom_site_symmetry_multiplicity
_atom_site_calc_flag
_atom_site_refinement_flags
K1 K 0.19437(4) 0.83387(4) 0.22501(3) 0.03174(14) Uani 1 1 d .
K2 K 0.5000 0.5000 0.5000 0.02707(17) Uani 1 2 d S
K3 K 0.5000 1.0000 0.0000 0.03158(19) Uani 1 2 d S
N1 N 0.22846(15) 0.49707(14) 0.39330(10) 0.0241(4) Uani 1 1 d .
N3 N 0.10212(16) 0.62234(15) 0.34948(10) 0.0257(4) Uani 1 1 d .
N4 N 0.02597(16) 0.62486(15) 0.25558(10) 0.0268(5) Uani 1 1 d .
N2 N 0.33288(15) 0.61222(14) 0.45443(10) 0.0221(4) Uani 1 1 d .
C30 C 0.29889(18) 0.43367(16) 0.40519(12) 0.0229(5) Uani 1 1 d .
C19 C 0.40306(19) 0.77614(17) 0.45644(12) 0.0258(5) Uani 1 1 d .
C35 C 0.37512(19) 0.42963(17) 0.36391(12) 0.0255(5) Uani 1 1 d .
C3 C 0.10126(19) 0.67345(18) 0.29352(12) 0.0269(5) Uani 1 1 d .
C34 C 0.43954(19) 0.36139(18) 0.37431(13) 0.0274(5) Uani 1 1 d .
H34 H 0.4894 0.3570 0.3457 0.033 Uiso 1 1 calc R
C32 C 0.35873(19) 0.30488(18) 0.46610(13) 0.0279(5) Uani 1 1 d .
H32 H 0.3545 0.2628 0.5013 0.033 Uiso 1 1 calc R
C1 C 0.25031(18) 0.58150(17) 0.41908(11) 0.0218(5) Uani 1 1 d .
C18 C 0.34345(17) 0.70246(17) 0.48351(12) 0.0225(5) Uani 1 1 d .
C27 C 0.23842(19) 0.64125(18) 0.57310(12) 0.0269(5) Uani 1 1 d .
H27 H 0.2047 0.6005 0.5366 0.032 Uiso 1 1 calc R
C31 C 0.29015(19) 0.36989(17) 0.45712(12) 0.0263(5) Uani 1 1 d .
C23 C 0.30267(18) 0.71881(17) 0.54285(12) 0.0247(5) Uani 1 1 d .
C21 C 0.3833(2) 0.87666(19) 0.54835(14) 0.0333(6) Uani 1 1 d .
H21 H 0.3976 0.9353 0.5707 0.040 Uiso 1 1 calc R
C33 C 0.43257(19) 0.29993(18) 0.42528(13) 0.0285(6) Uani 1 1 d .
H33 H 0.4780 0.2548 0.4322 0.034 Uiso 1 1 calc R
C36 C 0.2049(2) 0.37138(19) 0.49875(14) 0.0318(6) Uani 1 1 d .
H36 H 0.1947 0.4385 0.5064 0.038 Uiso 1 1 calc R
C6 C -0.0128(2) 0.65817(19) 0.19398(13) 0.0304(6) Uani 1 1 d .
C22 C 0.3246(2) 0.80573(18) 0.57476(13) 0.0300(6) Uani 1 1 d .
H22 H 0.2988 0.8162 0.6152 0.036 Uiso 1 1 calc R
C5 C 0.0306(2) 0.5489(2) 0.34696(14) 0.0343(6) Uani 1 1 d .
H5 H 0.0186 0.5053 0.3805 0.041 Uiso 1 1 calc R
C2 C 0.17037(18) 0.64736(17) 0.40662(12) 0.0245(5) Uani 1 1 d .
H2A H 0.1329 0.6482 0.4455 0.029 Uiso 1 1 calc R
H2B H 0.2019 0.7116 0.4013 0.029 Uiso 1 1 calc R
C20 C 0.4211(2) 0.86257(19) 0.48974(14) 0.0325(6) Uani 1 1 d .
H20 H 0.4602 0.9124 0.4716 0.039 Uiso 1 1 calc R
C7 C 0.0216(2) 0.6257(2) 0.13665(14) 0.0344(6) Uani 1 1 d .
C4 C -0.0196(2) 0.5498(2) 0.28803(14) 0.0352(6) Uani 1 1 d .
H4 H -0.0745 0.5082 0.2719 0.042 Uiso 1 1 calc R
C8 C -0.0187(2) 0.6576(2) 0.07805(14) 0.0386(7) Uani 1 1 d .
H8 H 0.0034 0.6371 0.0384 0.046 Uiso 1 1 calc R
C10 C -0.1215(2) 0.7518(2) 0.13338(15) 0.0389(7) Uani 1 1 d .
H10 H -0.1690 0.7954 0.1318 0.047 Uiso 1 1 calc R
C25 C 0.5367(2) 0.8278(2) 0.38173(16) 0.0423(7) Uani 1 1 d .
H25A H 0.5162 0.8902 0.3731 0.063 Uiso 1 1 calc R
H25B H 0.5681 0.8060 0.3443 0.063 Uiso 1 1 calc R
H25C H 0.5831 0.8309 0.4206 0.063 Uiso 1 1 calc R
C11 C -0.0837(2) 0.7214(2) 0.19385(14) 0.0350(6) Uani 1 1 d .
C12 C 0.1034(2) 0.5619(2) 0.13761(16) 0.0442(7) Uani 1 1 d .
H12 H 0.1111 0.5346 0.1819 0.053 Uiso 1 1 calc R
C9 C -0.0908(2) 0.7193(2) 0.07609(15) 0.0409(7) Uani 1 1 d .
H9 H -0.1187 0.7389 0.0354 0.049 Uiso 1 1 calc R
C15 C -0.1181(2) 0.7587(2) 0.25666(15) 0.0456(8) Uani 1 1 d .
H15 H -0.0877 0.7239 0.2935 0.055 Uiso 1 1 calc R
C14 C 0.0832(3) 0.4819(2) 0.08819(18) 0.0524(9) Uani 1 1 d .
H14A H 0.0202 0.4468 0.0946 0.079 Uiso 1 1 calc R
H14B H 0.1351 0.4402 0.0939 0.079 Uiso 1 1 calc R
H14C H 0.0813 0.5071 0.0441 0.079 Uiso 1 1 calc R
C13 C 0.1999(3) 0.6189(3) 0.1253(3) 0.0760(14) Uani 1 1 d .
H13A H 0.1909 0.6541 0.0851 0.114 Uiso 1 1 calc R
H13B H 0.2503 0.5764 0.1210 0.114 Uiso 1 1 calc R
H13C H 0.2200 0.6627 0.1619 0.114 Uiso 1 1 calc R
N5 N 0.34805(15) 0.90212(15) 0.15231(10) 0.0248(4) Uani 1 1 d .
N6 N 0.44744(15) 1.04111(15) 0.13214(10) 0.0245(4) Uani 1 1 d .
C40 C 0.40140(17) 0.98165(17) 0.17089(12) 0.0227(5) Uani 1 1 d .
C44 C 0.63522(19) 1.0235(2) 0.20949(13) 0.0294(6) Uani 1 1 d .
H44 H 0.5809 0.9724 0.1998 0.035 Uiso 1 1 calc R
C41 C 0.40792(18) 0.99661(18) 0.24512(12) 0.0246(5) Uani 1 1 d .
H41A H 0.3997 0.9345 0.2656 0.030 Uiso 1 1 calc R
H41B H 0.4744 1.0259 0.2597 0.030 Uiso 1 1 calc R
C42 C 0.50288(19) 1.12219(18) 0.16044(12) 0.0260(5) Uani 1 1 d .
C45 C 0.6776(2) 1.0121(2) 0.27972(14) 0.0383(7) Uani 1 1 d .
H45A H 0.7356 1.0570 0.2891 0.057 Uiso 1 1 calc R
H45B H 0.6956 0.9482 0.2854 0.057 Uiso 1 1 calc R
H45C H 0.6285 1.0239 0.3097 0.057 Uiso 1 1 calc R
C43 C 0.59288(19) 1.11684(19) 0.19823(12) 0.0280(6) Uani 1 1 d .
C47 C 0.5256(2) 1.2914(2) 0.17471(13) 0.0347(6) Uani 1 1 d .
H47 H 0.5037 1.3512 0.1665 0.042 Uiso 1 1 calc R
C50 C 0.3763(2) 1.2197(2) 0.10472(13) 0.0312(6) Uani 1 1 d .
H50 H 0.3741 1.1734 0.0679 0.037 Uiso 1 1 calc R
C51 C 0.2845(2) 1.1955(2) 0.14087(14) 0.0363(6) Uani 1 1 d .
H51A H 0.2843 1.1316 0.1573 0.054 Uiso 1 1 calc R
H51B H 0.2261 1.1997 0.1109 0.054 Uiso 1 1 calc R
H51C H 0.2845 1.2396 0.1775 0.054 Uiso 1 1 calc R
C46 C 0.6452(2) 1.1990(2) 0.22396(13) 0.0346(6) Uani 1 1 d .
H46 H 0.7053 1.1956 0.2495 0.041 Uiso 1 1 calc R
C48 C 0.4701(2) 1.21125(19) 0.14770(12) 0.0296(6) Uani 1 1 d .
C49 C 0.7131(2) 1.0107(2) 0.16239(15) 0.0434(7) Uani 1 1 d .
H49A H 0.6842 1.0134 0.1175 0.065 Uiso 1 1 calc R
H49B H 0.7382 0.9498 0.1694 0.065 Uiso 1 1 calc R
H49C H 0.7669 1.0607 0.1702 0.065 Uiso 1 1 calc R
N7 N 0.33677(15) 1.05449(14) 0.26937(10) 0.0226(4) Uani 1 1 d .
N8 N 0.20716(15) 1.09576(15) 0.30386(10) 0.0240(4) Uani 1 1 d .
C53 C 0.24121(18) 1.02213(18) 0.27342(12) 0.0245(5) Uani 1 1 d .
C54 C 0.36128(19) 1.14306(18) 0.29708(12) 0.0277(5) Uani 1 1 d .
H54 H 0.4237 1.1782 0.2997 0.033 Uiso 1 1 calc R
C52 C 0.6115(2) 1.2853(2) 0.21304(14) 0.0374(7) Uani 1 1 d .
H52 H 0.6474 1.3404 0.2319 0.045 Uiso 1 1 calc R
C55 C 0.27922(19) 1.16951(18) 0.31948(12) 0.0269(5) Uani 1 1 d .
H55 H 0.2720 1.2266 0.3414 0.032 Uiso 1 1 calc R
C60 C 0.03937(19) 1.13860(19) 0.29138(13) 0.0282(5) Uani 1 1 d .
C57 C 0.09252(19) 1.04077(18) 0.38209(13) 0.0273(5) Uani 1 1 d .
C59 C -0.0525(2) 1.1346(2) 0.31507(14) 0.0317(6) Uani 1 1 d .
H59 H -0.1021 1.1664 0.2929 0.038 Uiso 1 1 calc R
C56 C 0.11051(18) 1.09158(17) 0.32573(12) 0.0243(5) Uani 1 1 d .
C62 C 0.0604(2) 1.1943(2) 0.23111(15) 0.0392(7) Uani 1 1 d .
H62 H 0.1291 1.1864 0.2219 0.047 Uiso 1 1 calc R
C58 C -0.0008(2) 1.0387(2) 0.40298(13) 0.0319(6) Uani 1 1 d .
H58 H -0.0156 1.0045 0.4407 0.038 Uiso 1 1 calc R
C70 C 0.3831(2) 0.4963(2) 0.30761(13) 0.0336(6) Uani 1 1 d .
H70 H 0.3547 0.5547 0.3201 0.040 Uiso 1 1 calc R
C65 C 0.2121(2) 1.0527(2) 0.48048(15) 0.0378(7) Uani 1 1 d .
H65A H 0.2402 1.1139 0.4664 0.057 Uiso 1 1 calc R
H65B H 0.2629 1.0213 0.5051 0.057 Uiso 1 1 calc R
H65C H 0.1594 1.0615 0.5082 0.057 Uiso 1 1 calc R
C61 C -0.07264(19) 1.0850(2) 0.37043(13) 0.0321(6) Uani 1 1 d .
H61 H -0.1357 1.0828 0.3859 0.039 Uiso 1 1 calc R
C67 C 0.2992(2) 0.5798(2) 0.61653(14) 0.0367(6) Uani 1 1 d .
H67A H 0.3465 0.5527 0.5910 0.055 Uiso 1 1 calc R
H67B H 0.2561 0.5294 0.6339 0.055 Uiso 1 1 calc R
H67C H 0.3340 0.6179 0.6526 0.055 Uiso 1 1 calc R
C64 C 0.1354(2) 0.8938(2) 0.44030(15) 0.0407(7) Uani 1 1 d .
H64A H 0.0841 0.8966 0.4701 0.061 Uiso 1 1 calc R
H64B H 0.1900 0.8641 0.4620 0.061 Uiso 1 1 calc R
H64C H 0.1090 0.8570 0.4013 0.061 Uiso 1 1 calc R
C63 C 0.1713(2) 0.9928(2) 0.42094(13) 0.0308(6) Uani 1 1 d .
H63 H 0.2259 0.9878 0.3925 0.037 Uiso 1 1 calc R
C66 C 0.3696(2) 1.3166(2) 0.07489(15) 0.0420(7) Uani 1 1 d .
H66A H 0.3613 1.3622 0.1092 0.063 Uiso 1 1 calc R
H66B H 0.3135 1.3137 0.0421 0.063 Uiso 1 1 calc R
H66C H 0.4297 1.3358 0.0543 0.063 Uiso 1 1 calc R
C71 C 0.1112(2) 0.3241(2) 0.46181(17) 0.0424(7) Uani 1 1 d .
H71A H 0.1009 0.3533 0.4194 0.064 Uiso 1 1 calc R
H71B H 0.0554 0.3314 0.4871 0.064 Uiso 1 1 calc R
H71C H 0.1175 0.2572 0.4554 0.064 Uiso 1 1 calc R
C68 C 0.1591(2) 0.6768(2) 0.61136(17) 0.0455(8) Uani 1 1 d .
H68A H 0.1894 0.7099 0.6510 0.068 Uiso 1 1 calc R
H68B H 0.1142 0.6237 0.6232 0.068 Uiso 1 1 calc R
H68C H 0.1229 0.7198 0.5844 0.068 Uiso 1 1 calc R
C80 C 0.26804(19) 0.89592(18) 0.04080(13) 0.0270(5) Uani 1 1 d .
C79 C 0.34470(18) 0.87440(18) 0.08592(12) 0.0243(5) Uani 1 1 d .
C72 C 0.2217(3) 0.3272(2) 0.56568(15) 0.0447(8) Uani 1 1 d .
H72A H 0.2233 0.2595 0.5602 0.067 Uiso 1 1 calc R
H72B H 0.1685 0.3392 0.5922 0.067 Uiso 1 1 calc R
H72C H 0.2840 0.3548 0.5874 0.067 Uiso 1 1 calc R
C73 C 0.4878(3) 0.5245(3) 0.29193(19) 0.0530(9) Uani 1 1 d .
H73A H 0.5272 0.5479 0.3317 0.080 Uiso 1 1 calc R
H73B H 0.4884 0.5738 0.2594 0.080 Uiso 1 1 calc R
H73C H 0.5152 0.4699 0.2747 0.080 Uiso 1 1 calc R
C74 C 0.3216(3) 0.4538(3) 0.24788(16) 0.0622(11) Uani 1 1 d .
H74A H 0.3451 0.3942 0.2361 0.093 Uiso 1 1 calc R
H74B H 0.3270 0.4970 0.2115 0.093 Uiso 1 1 calc R
H74C H 0.2531 0.4428 0.2575 0.093 Uiso 1 1 calc R
C75 C -0.2277(3) 0.7417(3) 0.25837(18) 0.0560(9) Uani 1 1 d .
H75A H -0.2461 0.7632 0.3005 0.084 Uiso 1 1 calc R
H75B H -0.2484 0.6745 0.2524 0.084 Uiso 1 1 calc R
H75C H -0.2598 0.7763 0.2234 0.084 Uiso 1 1 calc R
C76 C -0.0821(3) 0.8623(3) 0.2672(2) 0.0725(13) Uani 1 1 d .
H76A H -0.1060 0.8978 0.2299 0.109 Uiso 1 1 calc R
H76B H -0.0104 0.8700 0.2717 0.109 Uiso 1 1 calc R
H76C H -0.1066 0.8855 0.3069 0.109 Uiso 1 1 calc R
C77 C -0.0048(4) 1.1593(4) 0.17219(19) 0.0854(16) Uani 1 1 d .
H77A H 0.0036 1.0935 0.1636 0.128 Uiso 1 1 calc R
H77B H 0.0125 1.1967 0.1345 0.128 Uiso 1 1 calc R
H77C H -0.0730 1.1651 0.1799 0.128 Uiso 1 1 calc R
C78 C 0.0547(4) 1.2997(3) 0.2444(2) 0.0809(14) Uani 1 1 d .
H78A H 0.0771 1.3357 0.2074 0.121 Uiso 1 1 calc R
H78B H 0.0965 1.3197 0.2839 0.121 Uiso 1 1 calc R
H78C H -0.0130 1.3105 0.2503 0.121 Uiso 1 1 calc R
C84 C 0.41482(19) 0.81666(18) 0.06638(12) 0.0261(5) Uani 1 1 d .
C83 C 0.4057(2) 0.78126(19) 0.00251(13) 0.0305(6) Uani 1 1 d .
H83 H 0.4528 0.7429 -0.0109 0.037 Uiso 1 1 calc R
C81 C 0.2612(2) 0.8567(2) -0.02213(13) 0.0317(6) Uani 1 1 d .
H81 H 0.2081 0.8689 -0.0522 0.038 Uiso 1 1 calc R
C82 C 0.3295(2) 0.8009(2) -0.04160(13) 0.0334(6) Uani 1 1 d .
H82 H 0.3242 0.7762 -0.0848 0.040 Uiso 1 1 calc R
C85 C 0.19178(19) 0.9575(2) 0.06003(14) 0.0325(6) Uani 1 1 d .
H85 H 0.2147 0.9863 0.1037 0.039 Uiso 1 1 calc R
C87 C 0.1775(2) 1.0373(2) 0.01225(16) 0.0429(7) Uani 1 1 d .
H87A H 0.2403 1.0747 0.0089 0.064 Uiso 1 1 calc R
H87B H 0.1306 1.0771 0.0281 0.064 Uiso 1 1 calc R
H87C H 0.1526 1.0108 -0.0307 0.064 Uiso 1 1 calc R
C86 C 0.0938(2) 0.8992(2) 0.06620(17) 0.0450(8) Uani 1 1 d .
H86A H 0.0662 0.8756 0.0230 0.068 Uiso 1 1 calc R
H86B H 0.0485 0.9385 0.0847 0.068 Uiso 1 1 calc R
H86C H 0.1039 0.8463 0.0948 0.068 Uiso 1 1 calc R
C88 C 0.4970(2) 0.7915(2) 0.11470(13) 0.0320(6) Uani 1 1 d .
H88 H 0.5076 0.8423 0.1489 0.038 Uiso 1 1 calc R
C90 C 0.5937(2) 0.7871(3) 0.08542(17) 0.0557(10) Uani 1 1 d .
H90A H 0.6448 0.7781 0.1201 0.084 Uiso 1 1 calc R
H90B H 0.6108 0.8458 0.0632 0.084 Uiso 1 1 calc R
H90C H 0.5879 0.7346 0.0541 0.084 Uiso 1 1 calc R
C89 C 0.4686(3) 0.7017(3) 0.1484(2) 0.0701(13) Uani 1 1 d .
H89A H 0.4071 0.7064 0.1682 0.105 Uiso 1 1 calc R
H89B H 0.5200 0.6906 0.1824 0.105 Uiso 1 1 calc R
H89C H 0.4600 0.6496 0.1167 0.105 Uiso 1 1 calc R
O1 O 0.7683(3) 0.4827(3) 0.1844(2) 0.1027(12) Uani 1 1 d .
C91 C 0.8150(4) 0.4208(5) 0.1449(3) 0.114(2) Uani 1 1 d .
H91A H 0.7930 0.3546 0.1534 0.137 Uiso 1 1 calc R
H91B H 0.8869 0.4309 0.1540 0.137 Uiso 1 1 calc R
C92 C 0.7858(4) 0.4442(4) 0.0768(3) 0.0981(19) Uani 1 1 d .
H92A H 0.7837 0.3888 0.0475 0.118 Uiso 1 1 calc R
H92B H 0.8312 0.4953 0.0612 0.118 Uiso 1 1 calc R
C93 C 0.6828(5) 0.4758(4) 0.0810(3) 0.112(2) Uani 1 1 d .
H93A H 0.6658 0.5181 0.0451 0.135 Uiso 1 1 calc R
H93B H 0.6324 0.4214 0.0802 0.135 Uiso 1 1 calc R
C94 C 0.6939(5) 0.5259(4) 0.1453(3) 0.1062(19) Uani 1 1 d .
H94A H 0.7142 0.5934 0.1401 0.127 Uiso 1 1 calc R
H94B H 0.6315 0.5193 0.1660 0.127 Uiso 1 1 calc R
C99 C 0.4474(2) 0.75971(19) 0.39294(13) 0.0306(6) Uani 1 1 d .
H99 H 0.4688 0.6951 0.3939 0.037 Uiso 1 1 calc R
C69 C 0.3710(2) 0.7633(2) 0.33424(14) 0.0354(6) Uani 1 1 d .
H69A H 0.3192 0.7118 0.3367 0.053 Uiso 1 1 calc R
H69B H 0.4025 0.7571 0.2938 0.053 Uiso 1 1 calc R
H69C H 0.3428 0.8233 0.3350 0.053 Uiso 1 1 calc R

loop_
_atom_site_aniso_label
_atom_site_aniso_U_11
_atom_site_aniso_U_22
_atom_site_aniso_U_33
_atom_site_aniso_U_23
_atom_site_aniso_U_13
_atom_site_aniso_U_12
K1 0.0349(3) 0.0276(3) 0.0324(3) -0.0012(2) 0.0081(2) -0.0025(2)
K2 0.0251(4) 0.0265(4) 0.0283(4) -0.0061(3) -0.0027(3) 0.0011(3)
K3 0.0376(5) 0.0329(4) 0.0247(4) 0.0015(3) 0.0095(3) -0.0002(3)
N1 0.0247(11) 0.0204(10) 0.0266(11) -0.0033(8) -0.0035(8) 0.0047(8)
N3 0.0258(11) 0.0257(11) 0.0253(11) -0.0037(8) -0.0035(9) 0.0063(9)
N4 0.0273(11) 0.0267(11) 0.0246(11) 0.0006(9) -0.0054(9) -0.0001(9)
N2 0.0235(10) 0.0178(10) 0.0243(10) -0.0022(8) -0.0029(8) 0.0021(8)
C30 0.0251(12) 0.0179(11) 0.0239(12) -0.0062(9) -0.0060(10) 0.0013(9)
C19 0.0267(13) 0.0234(12) 0.0265(13) 0.0023(10) -0.0052(10) 0.0046(10)
C35 0.0274(13) 0.0235(12) 0.0245(12) -0.0048(10) -0.0033(10) 0.0029(10)
C3 0.0251(13) 0.0288(13) 0.0265(13) -0.0009(10) -0.0018(10) 0.0047(10)
C34 0.0239(13) 0.0256(13) 0.0321(14) -0.0070(10) -0.0020(10) 0.0037(10)
C32 0.0323(14) 0.0216(12) 0.0276(13) -0.0020(10) -0.0066(11) 0.0008(10)
C1 0.0244(12) 0.0229(12) 0.0182(11) 0.0009(9) 0.0017(9) 0.0038(9)
C18 0.0199(12) 0.0229(12) 0.0244(12) -0.0005(9) -0.0054(9) 0.0063(9)
C27 0.0259(13) 0.0276(13) 0.0264(13) -0.0074(10) -0.0001(10) 0.0018(10)
C31 0.0303(13) 0.0203(12) 0.0269(13) -0.0052(10) -0.0033(10) 0.0016(10)
C23 0.0219(12) 0.0242(12) 0.0273(13) -0.0038(10) -0.0054(10) 0.0060(10)
C21 0.0392(16) 0.0218(13) 0.0370(15) -0.0065(11) -0.0107(12) 0.0055(11)
C33 0.0282(13) 0.0211(12) 0.0345(14) -0.0050(10) -0.0091(11) 0.0047(10)
C36 0.0359(15) 0.0266(13) 0.0333(15) -0.0013(11) 0.0041(12) 0.0040(11)
C6 0.0286(14) 0.0324(14) 0.0279(14) 0.0003(11) -0.0057(11) -0.0015(11)
C22 0.0324(14) 0.0279(13) 0.0296(14) -0.0063(11) -0.0033(11) 0.0079(11)
C5 0.0317(15) 0.0319(15) 0.0374(15) 0.0071(12) -0.0035(12) -0.0007(11)
C2 0.0244(12) 0.0253(12) 0.0227(12) -0.0052(10) -0.0058(10) 0.0046(10)
C20 0.0345(15) 0.0233(13) 0.0369(15) 0.0030(11) -0.0093(12) 0.0006(11)
C7 0.0332(15) 0.0356(15) 0.0325(15) -0.0012(12) -0.0034(12) -0.0009(12)
C4 0.0321(15) 0.0301(14) 0.0401(16) 0.0015(12) -0.0064(12) -0.0055(11)
C8 0.0415(17) 0.0428(17) 0.0300(15) -0.0016(12) 0.0024(12) -0.0030(13)
C10 0.0311(15) 0.0469(18) 0.0379(16) 0.0051(13) -0.0044(12) 0.0049(13)
C25 0.0385(17) 0.0454(18) 0.0414(17) 0.0118(14) 0.0017(13) -0.0031(14)
C11 0.0296(14) 0.0398(16) 0.0343(15) 0.0004(12) -0.0059(12) 0.0053(12)
C12 0.0497(19) 0.0479(19) 0.0357(16) -0.0046(14) -0.0006(14) 0.0128(15)
C9 0.0381(17) 0.0459(18) 0.0345(16) 0.0086(13) -0.0082(13) -0.0071(14)
C15 0.0481(19) 0.056(2) 0.0346(16) -0.0032(14) -0.0080(14) 0.0249(16)
C14 0.053(2) 0.048(2) 0.055(2) -0.0105(16) 0.0081(17) 0.0032(16)
C13 0.040(2) 0.059(2) 0.126(4) -0.036(3) -0.010(2) 0.0090(18)
N5 0.0237(11) 0.0299(11) 0.0210(10) -0.0005(8) 0.0053(8) 0.0009(9)
N6 0.0234(11) 0.0296(11) 0.0202(10) -0.0024(8) 0.0046(8) -0.0005(8)
C40 0.0198(12) 0.0289(13) 0.0208(12) -0.0021(10) 0.0048(9) 0.0061(10)
C44 0.0227(13) 0.0390(15) 0.0257(13) -0.0008(11) 0.0023(10) -0.0004(11)
C41 0.0215(12) 0.0333(14) 0.0200(12) -0.0015(10) 0.0051(9) 0.0042(10)
C42 0.0274(13) 0.0332(14) 0.0174(12) -0.0013(10) 0.0064(10) -0.0005(10)
C45 0.0332(15) 0.0485(18) 0.0313(15) 0.0041(13) -0.0026(12) -0.0009(13)
C43 0.0298(14) 0.0338(14) 0.0199(12) -0.0029(10) 0.0054(10) -0.0024(11)
C47 0.0457(17) 0.0318(15) 0.0273(14) -0.0023(11) 0.0094(12) 0.0021(12)
C50 0.0347(15) 0.0342(14) 0.0262(13) 0.0002(11) 0.0072(11) 0.0067(11)
C51 0.0325(15) 0.0456(17) 0.0321(15) 0.0012(12) 0.0080(12) 0.0063(13)
C46 0.0332(15) 0.0443(17) 0.0237(13) -0.0051(12) 0.0010(11) -0.0062(12)
C48 0.0342(14) 0.0331(14) 0.0219(12) -0.0038(10) 0.0091(11) 0.0005(11)
C49 0.0410(17) 0.055(2) 0.0376(17) 0.0076(14) 0.0135(14) 0.0143(15)
N7 0.0214(10) 0.0269(11) 0.0197(10) -0.0031(8) 0.0046(8) 0.0014(8)
N8 0.0201(10) 0.0271(11) 0.0250(11) -0.0046(8) 0.0037(8) 0.0018(8)
C53 0.0229(12) 0.0291(13) 0.0221(12) -0.0013(10) 0.0055(10) 0.0018(10)
C54 0.0268(13) 0.0311(14) 0.0239(13) -0.0070(10) 0.0028(10) -0.0035(10)
C52 0.0482(18) 0.0337(15) 0.0282(14) -0.0085(11) 0.0068(13) -0.0085(13)
C55 0.0276(13) 0.0282(13) 0.0247(13) -0.0064(10) 0.0036(10) 0.0008(10)
C60 0.0271(13) 0.0302(14) 0.0277(13) -0.0013(10) 0.0036(10) 0.0034(11)
C57 0.0256(13) 0.0296(13) 0.0276(13) -0.0043(10) 0.0041(10) 0.0068(10)
C59 0.0241(13) 0.0382(15) 0.0338(15) -0.0003(12) 0.0008(11) 0.0094(11)
C56 0.0217(12) 0.0269(13) 0.0249(12) -0.0055(10) 0.0059(10) 0.0023(10)
C62 0.0311(15) 0.0510(18) 0.0368(16) 0.0113(14) 0.0077(12) 0.0064(13)
C58 0.0299(14) 0.0397(16) 0.0279(14) 0.0027(11) 0.0093(11) 0.0068(12)
C70 0.0410(16) 0.0315(14) 0.0304(14) 0.0018(11) 0.0051(12) 0.0116(12)
C65 0.0347(16) 0.0335(15) 0.0429(17) 0.0016(12) -0.0070(13) 0.0007(12)
C61 0.0215(13) 0.0432(16) 0.0332(15) -0.0024(12) 0.0085(11) 0.0057(11)
C67 0.0331(15) 0.0426(17) 0.0336(15) 0.0075(12) 0.0034(12) -0.0014(12)
C64 0.0469(18) 0.0331(15) 0.0417(17) -0.0055(13) -0.0063(14) 0.0112(13)
C63 0.0276(14) 0.0403(15) 0.0269(13) 0.0013(11) 0.0074(11) 0.0106(11)
C66 0.0468(18) 0.0435(18) 0.0390(17) 0.0056(13) 0.0120(14) 0.0139(14)
C71 0.0309(15) 0.0432(18) 0.0527(19) 0.0014(14) 0.0061(14) -0.0014(13)
C68 0.0323(16) 0.0462(18) 0.059(2) -0.0112(15) 0.0146(14) 0.0005(13)
C80 0.0240(13) 0.0277(13) 0.0284(13) -0.0001(10) 0.0031(10) -0.0021(10)
C79 0.0234(12) 0.0268(13) 0.0217(12) -0.0013(10) 0.0061(10) -0.0051(10)
C72 0.056(2) 0.0421(18) 0.0371(17) 0.0030(13) 0.0106(15) 0.0073(15)
C73 0.051(2) 0.053(2) 0.060(2) 0.0236(17) 0.0172(17) 0.0139(16)
C74 0.085(3) 0.068(3) 0.0304(17) 0.0045(16) -0.0113(18) 0.006(2)
C75 0.056(2) 0.072(3) 0.0429(19) 0.0073(17) 0.0102(16) 0.0175(19)
C76 0.053(2) 0.079(3) 0.084(3) -0.043(2) -0.010(2) 0.018(2)
C77 0.087(3) 0.124(4) 0.035(2) 0.012(2) -0.003(2) -0.031(3)
C78 0.111(4) 0.053(2) 0.082(3) 0.025(2) 0.027(3) 0.007(2)
C84 0.0284(13) 0.0271(13) 0.0225(12) -0.0002(10) 0.0051(10) -0.0013(10)
C83 0.0355(15) 0.0296(14) 0.0267(13) -0.0027(11) 0.0066(11) 0.0024(11)
C81 0.0309(14) 0.0359(15) 0.0264(13) -0.0001(11) -0.0023(11) -0.0025(11)
C82 0.0401(16) 0.0364(15) 0.0222(13) -0.0051(11) 0.0027(11) -0.0032(12)
C85 0.0245(13) 0.0389(15) 0.0336(15) -0.0002(12) 0.0009(11) 0.0025(11)
C87 0.0401(17) 0.0425(17) 0.0465(18) 0.0040(14) -0.0018(14) 0.0112(14)
C86 0.0265(15) 0.056(2) 0.053(2) 0.0000(16) 0.0069(14) 0.0001(14)
C88 0.0312(14) 0.0406(16) 0.0257(13) -0.0017(11) 0.0051(11) 0.0089(12)
C90 0.0344(17) 0.096(3) 0.0366(18) 0.0110(18) 0.0024(14) 0.0065(18)
C89 0.047(2) 0.081(3) 0.081(3) 0.048(2) -0.004(2) 0.005(2)
O1 0.099(3) 0.099(3) 0.105(3) -0.022(2) 0.015(2) -0.016(2)
C91 0.089(4) 0.162(6) 0.081(4) -0.050(4) 0.037(3) -0.057(4)
C92 0.101(4) 0.095(4) 0.091(4) -0.023(3) 0.035(3) -0.045(3)
C93 0.127(5) 0.100(4) 0.098(4) -0.002(3) 0.012(4) -0.049(4)
C94 0.116(5) 0.076(4) 0.122(5) 0.000(3) 0.013(4) -0.014(3)
C99 0.0321(14) 0.0277(13) 0.0318(14) 0.0052(11) 0.0007(11) 0.0026(11)
C69 0.0411(16) 0.0357(15) 0.0281(14) 0.0031(11) 0.0003(12) -0.0010(12)

loop_
_atom_type_symbol
_atom_type_description
_atom_type_scat_dispersion_real
_atom_type_scat_dispersion_imag
_atom_type_scat_source
C C 0.0033 0.0016 'International Tables Vol C Tables 4.2.6.8 and 6.1.1.4'
H H 0.0000 0.0000 'International Tables Vol C Tables 4.2.6.8 and 6.1.1.4'
N N 0.0061 0.0033 'International Tables Vol C Tables 4.2.6.8 and 6.1.1.4'
K K 0.2009 0.2494 'International Tables Vol C Tables 4.2.6.8 and 6.1.1.4'
O O 0.0106 0.0060 'International Tables Vol C Tables 4.2.6.8 and 6.1.1.4'

loop_
_geom_angle_atom_site_label_1
_geom_angle_atom_site_label_2
_geom_angle_atom_site_label_3
_geom_angle
_geom_angle_site_symmetry_1
_geom_angle_site_symmetry_3
N5 K1 C53 76.94(7) . .
N5 K1 C3 147.02(7) . .
C53 K1 C3 127.30(7) . .
N2 K2 N2 180.000(1) . 2_666
N2 K2 C34 91.62(6) . 2_666
N2 K2 C34 88.38(6) 2_666 2_666
N2 K2 C34 88.38(6) . .
N2 K2 C34 91.62(6) 2_666 .
C34 K2 C34 180.0 2_666 .
N2 K2 C33 78.77(6) . 2_666
N2 K2 C33 101.23(6) 2_666 2_666
C34 K2 C33 24.53(7) 2_666 2_666
C34 K2 C33 155.47(7) . 2_666
N2 K2 C33 101.23(6) . .
N2 K2 C33 78.77(6) 2_666 .
C34 K2 C33 155.47(7) 2_666 .
C34 K2 C33 24.53(7) . .
C33 K2 C33 180.0 2_666 .
N2 K2 C35 116.29(6) . 2_666
N2 K2 C35 63.71(6) 2_666 2_666
C34 K2 C35 24.74(6) 2_666 2_666
C34 K2 C35 155.26(6) . 2_666
C33 K2 C35 43.66(6) 2_666 2_666
C33 K2 C35 136.34(6) . 2_666
N2 K2 C35 63.71(6) . .
N2 K2 C35 116.29(6) 2_666 .
C34 K2 C35 155.26(6) 2_666 .
C34 K2 C35 24.74(6) . .
C33 K2 C35 136.34(6) 2_666 .
C33 K2 C35 43.66(6) . .
C35 K2 C35 180.0 2_666 .
N2 K2 C32 90.03(6) . 2_666
N2 K2 C32 89.97(6) 2_666 2_666
C34 K2 C32 42.86(7) 2_666 2_666
C34 K2 C32 137.14(7) . 2_666
C33 K2 C32 24.42(7) 2_666 2_666
C33 K2 C32 155.58(7) . 2_666
C35 K2 C32 50.46(6) 2_666 2_666
C35 K2 C32 129.54(6) . 2_666
N2 K2 C32 89.97(6) . .
N2 K2 C32 90.03(6) 2_666 .
C34 K2 C32 137.14(7) 2_666 .
C34 K2 C32 42.86(7) . .
C33 K2 C32 155.58(7) 2_666 .
C33 K2 C32 24.42(7) . .
C35 K2 C32 129.54(6) 2_666 .
C35 K2 C32 50.46(6) . .
C32 K2 C32 180.0 2_666 .
N2 K2 C30 129.30(6) . 2_666
N2 K2 C30 50.70(5) 2_666 2_666
C34 K2 C30 43.31(6) 2_666 2_666
C34 K2 C30 136.69(6) . 2_666
C33 K2 C30 50.58(6) 2_666 2_666
C33 K2 C30 129.42(6) . 2_666
C35 K2 C30 24.85(6) 2_666 2_666
C35 K2 C30 155.15(6) . 2_666
C32 K2 C30 43.11(6) 2_666 2_666
C32 K2 C30 136.89(6) . 2_666
N2 K2 C30 50.70(5) . .
N2 K2 C30 129.30(6) 2_666 .
C34 K2 C30 136.69(6) 2_666 .
C34 K2 C30 43.31(6) . .
C33 K2 C30 129.42(6) 2_666 .
C33 K2 C30 50.58(6) . .
C35 K2 C30 155.15(6) 2_666 .
C35 K2 C30 24.85(6) . .
C32 K2 C30 136.89(6) 2_666 .
C32 K2 C30 43.11(6) . .
C30 K2 C30 180.0 2_666 .
N6 K3 N6 180.0 . 2_675
N6 K3 C84 68.96(6) . .
N6 K3 C84 111.04(6) 2_675 .
N6 K3 C84 111.04(6) . 2_675
N6 K3 C84 68.96(6) 2_675 2_675
C84 K3 C84 180.00(8) . 2_675
N6 K3 C83 86.88(6) . 2_675
N6 K3 C83 93.12(6) 2_675 2_675
C84 K3 C83 154.98(6) . 2_675
C84 K3 C83 25.02(6) 2_675 2_675
N6 K3 C83 93.12(6) . .
N6 K3 C83 86.88(6) 2_675 .
C84 K3 C83 25.02(6) . .
C84 K3 C83 154.98(6) 2_675 .
C83 K3 C83 180.0 2_675 .
N6 K3 C79 52.26(6) . .
N6 K3 C79 127.74(6) 2_675 .
C84 K3 C79 25.23(6) . .
C84 K3 C79 154.77(6) 2_675 .
C83 K3 C79 136.76(6) 2_675 .
C83 K3 C79 43.24(6) . .
N6 K3 C79 127.74(6) . 2_675
N6 K3 C79 52.26(6) 2_675 2_675
C84 K3 C79 154.77(7) . 2_675
C84 K3 C79 25.23(6) 2_675 2_675
C83 K3 C79 43.24(6) 2_675 2_675
C83 K3 C79 136.76(6) . 2_675
C79 K3 C79 180.0 . 2_675
C1 N1 C30 116.3(2) . .
C5 N3 C3 113.2(2) . .
C5 N3 C2 124.0(2) . .
C3 N3 C2 122.8(2) . .
C3 N4 C4 112.6(2) . .
C3 N4 C6 123.0(2) . .
C4 N4 C6 123.5(2) . .
C1 N2 C18 120.0(2) . .
C1 N2 K2 127.50(15) . .
C18 N2 K2 111.89(14) . .
N1 C30 C35 120.6(2) . .
N1 C30 C31 119.5(2) . .
C35 C30 C31 119.9(2) . .
N1 C30 K2 119.25(14) . .
C35 C30 K2 75.70(14) . .
C31 C30 K2 78.57(14) . .
C20 C19 C18 119.0(2) . .
C20 C19 C99 121.1(2) . .
C18 C19 C99 119.8(2) . .
C34 C35 C30 119.0(2) . .
C34 C35 C70 121.1(2) . .
C30 C35 C70 119.8(2) . .
C34 C35 K2 77.17(14) . .
C30 C35 K2 79.46(14) . .
C70 C35 K2 115.79(16) . .
N4 C3 N3 101.5(2) . .
N4 C3 K1 112.25(16) . .
N3 C3 K1 146.26(17) . .
C33 C34 C35 121.5(3) . .
C33 C34 K2 78.04(15) . .
C35 C34 K2 78.09(14) . .
C33 C34 H34 119.2 . .
C35 C34 H34 119.2 . .
K2 C34 H34 115.1 . .
C33 C32 C31 121.9(2) . .
C33 C32 K2 76.86(15) . .
C31 C32 K2 79.89(14) . .
C33 C32 H32 119.0 . .
C31 C32 H32 119.0 . .
K2 C32 H32 114.5 . .
N1 C1 N2 126.0(2) . .
N1 C1 C2 114.6(2) . .
N2 C1 C2 119.4(2) . .
N2 C18 C23 120.7(2) . .
N2 C18 C19 119.8(2) . .
C23 C18 C19 119.2(2) . .
C67 C27 C23 111.5(2) . .
C67 C27 C68 109.4(2) . .
C23 C27 C68 113.8(2) . .
C67 C27 H27 107.3 . .
C23 C27 H27 107.3 . .
C68 C27 H27 107.3 . .
C32 C31 C30 118.3(2) . .
C32 C31 C36 122.3(2) . .
C30 C31 C36 119.4(2) . .
C32 C31 K2 75.72(15) . .
C30 C31 K2 76.72(14) . .
C36 C31 K2 120.14(16) . .
C22 C23 C18 119.4(2) . .
C22 C23 C27 120.1(2) . .
C18 C23 C27 120.4(2) . .
C20 C21 C22 120.2(2) . .
C20 C21 H21 119.9 . .
C22 C21 H21 119.9 . .
C34 C33 C32 119.3(2) . .
C34 C33 K2 77.43(14) . .
C32 C33 K2 78.72(14) . .
C34 C33 H33 120.4 . .
C32 C33 H33 120.4 . .
K2 C33 H33 114.1 . .
C31 C36 C72 114.1(2) . .
C31 C36 C71 110.1(2) . .
C72 C36 C71 110.3(3) . .
C31 C36 H36 107.4 . .
C72 C36 H36 107.4 . .
C71 C36 H36 107.4 . .
C11 C6 C7 122.7(3) . .
C11 C6 N4 118.5(2) . .
C7 C6 N4 118.8(2) . .
C21 C22 C23 120.9(3) . .
C21 C22 H22 119.5 . .
C23 C22 H22 119.5 . .
C4 C5 N3 107.1(2) . .
C4 C5 H5 126.4 . .
N3 C5 H5 126.4 . .
N3 C2 C1 114.6(2) . .
N3 C2 H2A 108.6 . .
C1 C2 H2A 108.6 . .
N3 C2 H2B 108.6 . .
C1 C2 H2B 108.6 . .
H2A C2 H2B 107.6 . .
C21 C20 C19 121.2(3) . .
C21 C20 H20 119.4 . .
C19 C20 H20 119.4 . .
C8 C7 C6 117.3(3) . .
C8 C7 C12 120.4(3) . .
C6 C7 C12 122.2(3) . .
C5 C4 N4 105.6(2) . .
C5 C4 H4 127.2 . .
N4 C4 H4 127.2 . .
C7 C8 C9 121.5(3) . .
C7 C8 H8 119.3 . .
C9 C8 H8 119.3 . .
C9 C10 C11 121.0(3) . .
C9 C10 H10 119.5 . .
C11 C10 H10 119.5 . .
C99 C25 H25A 109.5 . .
C99 C25 H25B 109.5 . .
H25A C25 H25B 109.5 . .
C99 C25 H25C 109.5 . .
H25A C25 H25C 109.5 . .
H25B C25 H25C 109.5 . .
C6 C11 C10 117.6(3) . .
C6 C11 C15 122.2(3) . .
C10 C11 C15 120.2(3) . .
C14 C12 C7 113.2(3) . .
C14 C12 C13 109.0(3) . .
C7 C12 C13 110.0(3) . .
C14 C12 H12 108.1 . .
C7 C12 H12 108.1 . .
C13 C12 H12 108.1 . .
C10 C9 C8 119.9(3) . .
C10 C9 H9 120.1 . .
C8 C9 H9 120.1 . .
C75 C15 C76 111.4(3) . .
C75 C15 C11 112.3(3) . .
C76 C15 C11 110.6(3) . .
C75 C15 H15 107.4 . .
C76 C15 H15 107.4 . .
C11 C15 H15 107.4 . .
C12 C14 H14A 109.5 . .
C12 C14 H14B 109.5 . .
H14A C14 H14B 109.5 . .
C12 C14 H14C 109.5 . .
H14A C14 H14C 109.5 . .
H14B C14 H14C 109.5 . .
C12 C13 H13A 109.5 . .
C12 C13 H13B 109.5 . .
H13A C13 H13B 109.5 . .
C12 C13 H13C 109.5 . .
H13A C13 H13C 109.5 . .
H13B C13 H13C 109.5 . .
C40 N5 C79 117.6(2) . .
C40 N5 K1 119.39(15) . .
C79 N5 K1 118.61(15) . .
C40 N6 C42 118.5(2) . .
C40 N6 K3 126.47(16) . .
C42 N6 K3 112.25(14) . .
N6 C40 N5 125.9(2) . .
N6 C40 C41 122.4(2) . .
N5 C40 C41 111.7(2) . .
C43 C44 C45 113.3(2) . .
C43 C44 C49 110.5(2) . .
C45 C44 C49 110.0(2) . .
C43 C44 H44 107.6 . .
C45 C44 H44 107.6 . .
C49 C44 H44 107.6 . .
N7 C41 C40 115.8(2) . .
N7 C41 H41A 108.3 . .
C40 C41 H41A 108.3 . .
N7 C41 H41B 108.3 . .
C40 C41 H41B 108.3 . .
H41A C41 H41B 107.4 . .
N6 C42 C48 119.1(2) . .
N6 C42 C43 121.6(2) . .
C48 C42 C43 119.2(2) . .
C44 C45 H45A 109.5 . .
C44 C45 H45B 109.5 . .
H45A C45 H45B 109.5 . .
C44 C45 H45C 109.5 . .
H45A C45 H45C 109.5 . .
H45B C45 H45C 109.5 . .
C46 C43 C42 119.2(3) . .
C46 C43 C44 119.3(2) . .
C42 C43 C44 121.5(2) . .
C52 C47 C48 121.3(3) . .
C52 C47 H47 119.4 . .
C48 C47 H47 119.4 . .
C48 C50 C66 114.2(2) . .
C48 C50 C51 112.4(2) . .
C66 C50 C51 107.9(2) . .
C48 C50 H50 107.3 . .
C66 C50 H50 107.3 . .
C51 C50 H50 107.3 . .
C50 C51 H51A 109.5 . .
C50 C51 H51B 109.5 . .
H51A C51 H51B 109.5 . .
C50 C51 H51C 109.5 . .
H51A C51 H51C 109.5 . .
H51B C51 H51C 109.5 . .
C52 C46 C43 121.3(3) . .
C52 C46 H46 119.4 . .
C43 C46 H46 119.4 . .
C47 C48 C42 119.1(3) . .
C47 C48 C50 120.3(3) . .
C42 C48 C50 120.5(2) . .
C44 C49 H49A 109.5 . .
C44 C49 H49B 109.5 . .
H49A C49 H49B 109.5 . .
C44 C49 H49C 109.5 . .
H49A C49 H49C 109.5 . .
H49B C49 H49C 109.5 . .
C53 N7 C54 113.1(2) . .
C53 N7 C41 122.8(2) . .
C54 N7 C41 123.8(2) . .
C53 N8 C55 113.1(2) . .
C53 N8 C56 123.0(2) . .
C55 N8 C56 123.4(2) . .
N7 C53 N8 101.7(2) . .
N7 C53 K1 112.97(16) . .
N8 C53 K1 145.21(17) . .
C55 C54 N7 106.5(2) . .
C55 C54 H54 126.8 . .
N7 C54 H54 126.8 . .
C47 C52 C46 119.9(3) . .
C47 C52 H52 120.1 . .
C46 C52 H52 120.1 . .
C54 C55 N8 105.7(2) . .
C54 C55 H55 127.1 . .
N8 C55 H55 127.1 . .
C59 C60 C56 117.7(2) . .
C59 C60 C62 120.3(2) . .
C56 C60 C62 122.0(2) . .
C58 C57 C56 117.0(2) . .
C58 C57 C63 120.5(2) . .
C56 C57 C63 122.5(2) . .
C61 C59 C60 121.1(3) . .
C61 C59 H59 119.4 . .
C60 C59 H59 119.4 . .
C60 C56 C57 122.7(2) . .
C60 C56 N8 119.5(2) . .
C57 C56 N8 117.8(2) . .
C77 C62 C60 112.6(3) . .
C77 C62 C78 111.6(4) . .
C60 C62 C78 110.2(3) . .
C77 C62 H62 107.4 . .
C60 C62 H62 107.4 . .
C78 C62 H62 107.4 . .
C61 C58 C57 121.9(3) . .
C61 C58 H58 119.1 . .
C57 C58 H58 119.1 . .
C35 C70 C74 109.6(3) . .
C35 C70 C73 113.7(2) . .
C74 C70 C73 110.8(3) . .
C35 C70 H70 107.5 . .
C74 C70 H70 107.5 . .
C73 C70 H70 107.5 . .
C63 C65 H65A 109.5 . .
C63 C65 H65B 109.5 . .
H65A C65 H65B 109.5 . .
C63 C65 H65C 109.5 . .
H65A C65 H65C 109.5 . .
H65B C65 H65C 109.5 . .
C58 C61 C59 119.7(2) . .
C58 C61 H61 120.1 . .
C59 C61 H61 120.1 . .
C27 C67 H67A 109.5 . .
C27 C67 H67B 109.5 . .
H67A C67 H67B 109.5 . .
C27 C67 H67C 109.5 . .
H67A C67 H67C 109.5 . .
H67B C67 H67C 109.5 . .
C63 C64 H64A 109.5 . .
C63 C64 H64B 109.5 . .
H64A C64 H64B 109.5 . .
C63 C64 H64C 109.5 . .
H64A C64 H64C 109.5 . .
H64B C64 H64C 109.5 . .
C57 C63 C64 112.6(2) . .
C57 C63 C65 110.1(2) . .
C64 C63 C65 111.2(2) . .
C57 C63 H63 107.6 . .
C64 C63 H63 107.6 . .
C65 C63 H63 107.6 . .
C50 C66 H66A 109.5 . .
C50 C66 H66B 109.5 . .
H66A C66 H66B 109.5 . .
C50 C66 H66C 109.5 . .
H66A C66 H66C 109.5 . .
H66B C66 H66C 109.5 . .
C36 C71 H71A 109.5 . .
C36 C71 H71B 109.5 . .
H71A C71 H71B 109.5 . .
C36 C71 H71C 109.5 . .
H71A C71 H71C 109.5 . .
H71B C71 H71C 109.5 . .
C27 C68 H68A 109.5 . .
C27 C68 H68B 109.5 . .
H68A C68 H68B 109.5 . .
C27 C68 H68C 109.5 . .
H68A C68 H68C 109.5 . .
H68B C68 H68C 109.5 . .
C81 C80 C79 118.8(2) . .
C81 C80 C85 120.0(2) . .
C79 C80 C85 121.2(2) . .
C80 C79 C84 119.8(2) . .
C80 C79 N5 121.1(2) . .
C84 C79 N5 118.8(2) . .
C80 C79 K3 88.85(15) . .
C84 C79 K3 71.18(14) . .
N5 C79 K3 114.80(15) . .
C36 C72 H72A 109.5 . .
C36 C72 H72B 109.5 . .
H72A C72 H72B 109.5 . .
C36 C72 H72C 109.5 . .
H72A C72 H72C 109.5 . .
H72B C72 H72C 109.5 . .
C70 C73 H73A 109.5 . .
C70 C73 H73B 109.5 . .
H73A C73 H73B 109.5 . .
C70 C73 H73C 109.5 . .
H73A C73 H73C 109.5 . .
H73B C73 H73C 109.5 . .
C70 C74 H74A 109.5 . .
C70 C74 H74B 109.5 . .
H74A C74 H74B 109.5 . .
C70 C74 H74C 109.5 . .
H74A C74 H74C 109.5 . .
H74B C74 H74C 109.5 . .
C15 C75 H75A 109.5 . .
C15 C75 H75B 109.5 . .
H75A C75 H75B 109.5 . .
C15 C75 H75C 109.5 . .
H75A C75 H75C 109.5 . .
H75B C75 H75C 109.5 . .
C15 C76 H76A 109.5 . .
C15 C76 H76B 109.5 . .
H76A C76 H76B 109.5 . .
C15 C76 H76C 109.5 . .
H76A C76 H76C 109.5 . .
H76B C76 H76C 109.5 . .
C62 C77 H77A 109.5 . .
C62 C77 H77B 109.5 . .
H77A C77 H77B 109.5 . .
C62 C77 H77C 109.5 . .
H77A C77 H77C 109.5 . .
H77B C77 H77C 109.5 . .
C62 C78 H78A 109.5 . .
C62 C78 H78B 109.5 . .
H78A C78 H78B 109.5 . .
C62 C78 H78C 109.5 . .
H78A C78 H78C 109.5 . .
H78B C78 H78C 109.5 . .
C83 C84 C79 119.0(2) . .
C83 C84 C88 120.5(2) . .
C79 C84 C88 120.5(2) . .
C83 C84 K3 82.72(15) . .
C79 C84 K3 83.59(15) . .
C88 C84 K3 104.99(16) . .
C82 C83 C84 121.4(3) . .
C82 C83 K3 90.19(17) . .
C84 C83 K3 72.26(15) . .
C82 C83 H83 119.3 . .
C84 C83 H83 119.3 . .
K3 C83 H83 107.9 . .
C82 C81 C80 121.7(3) . .
C82 C81 H81 119.1 . .
C80 C81 H81 119.1 . .
C81 C82 C83 119.3(2) . .
C81 C82 H82 120.3 . .
C83 C82 H82 120.3 . .
C80 C85 C86 110.9(2) . .
C80 C85 C87 112.5(2) . .
C86 C85 C87 109.8(2) . .
C80 C85 H85 107.8 . .
C86 C85 H85 107.8 . .
C87 C85 H85 107.8 . .
C85 C87 H87A 109.5 . .
C85 C87 H87B 109.5 . .
H87A C87 H87B 109.5 . .
C85 C87 H87C 109.5 . .
H87A C87 H87C 109.5 . .
H87B C87 H87C 109.5 . .
C85 C86 H86A 109.5 . .
C85 C86 H86B 109.5 . .
H86A C86 H86B 109.5 . .
C85 C86 H86C 109.5 . .
H86A C86 H86C 109.5 . .
H86B C86 H86C 109.5 . .
C89 C88 C90 110.5(3) . .
C89 C88 C84 111.2(3) . .
C90 C88 C84 114.0(2) . .
C89 C88 H88 106.9 . .
C90 C88 H88 106.9 . .
C84 C88 H88 106.9 . .
C88 C90 H90A 109.5 . .
C88 C90 H90B 109.5 . .
H90A C90 H90B 109.5 . .
C88 C90 H90C 109.5 . .
H90A C90 H90C 109.5 . .
H90B C90 H90C 109.5 . .
C88 C89 H89A 109.5 . .
C88 C89 H89B 109.5 . .
H89A C89 H89B 109.5 . .
C88 C89 H89C 109.5 . .
H89A C89 H89C 109.5 . .
H89B C89 H89C 109.5 . .
C91 O1 C94 110.3(5) . .
O1 C91 C92 105.5(6) . .
O1 C91 H91A 110.6 . .
C92 C91 H91A 110.6 . .
O1 C91 H91B 110.6 . .
C92 C91 H91B 110.6 . .
H91A C91 H91B 108.8 . .
C91 C92 C93 102.9(5) . .
C91 C92 H92A 111.2 . .
C93 C92 H92A 111.2 . .
C91 C92 H92B 111.2 . .
C93 C92 H92B 111.2 . .
H92A C92 H92B 109.1 . .
C94 C93 C92 101.8(5) . .
C94 C93 H93A 111.4 . .
C92 C93 H93A 111.4 . .
C94 C93 H93B 111.4 . .
C92 C93 H93B 111.4 . .
H93A C93 H93B 109.3 . .
O1 C94 C93 105.9(5) . .
O1 C94 H94A 110.6 . .
C93 C94 H94A 110.6 . .
O1 C94 H94B 110.6 . .
C93 C94 H94B 110.6 . .
H94A C94 H94B 108.7 . .
C19 C99 C25 114.4(2) . .
C19 C99 C69 111.1(2) . .
C25 C99 C69 108.7(2) . .
C19 C99 H99 107.5 . .
C25 C99 H99 107.5 . .
C69 C99 H99 107.5 . .
C99 C69 H69A 109.5 . .
C99 C69 H69B 109.5 . .
H69A C69 H69B 109.5 . .
C99 C69 H69C 109.5 . .
H69A C69 H69C 109.5 . .
H69B C69 H69C 109.5 . .

loop_
_geom_bond_atom_site_label_1
_geom_bond_atom_site_label_2
_geom_bond_distance
_geom_bond_site_symmetry_2
K1 N5 2.803(2) .
K1 C53 2.862(3) .
K1 C3 2.953(3) .
K2 N2 3.035(2) .
K2 N2 3.035(2) 2_666
K2 C34 3.248(2) 2_666
K2 C34 3.248(2) .
K2 C33 3.256(2) 2_666
K2 C33 3.256(2) .
K2 C35 3.260(2) 2_666
K2 C35 3.260(2) .
K2 C32 3.279(2) 2_666
K2 C32 3.279(2) .
K2 C30 3.307(2) 2_666
K2 C30 3.307(2) .
K3 N6 2.946(2) .
K3 N6 2.946(2) 2_675
K3 C84 3.146(2) .
K3 C84 3.146(2) 2_675
K3 C83 3.276(3) 2_675
K3 C83 3.276(3) .
K3 C79 3.303(2) .
K3 C79 3.303(2) 2_675
N1 C1 1.314(3) .
N1 C30 1.406(3) .
N3 C5 1.366(3) .
N3 C3 1.373(3) .
N3 C2 1.462(3) .
N4 C3 1.372(3) .
N4 C4 1.397(4) .
N4 C6 1.441(3) .
N2 C1 1.332(3) .
N2 C18 1.410(3) .
C30 C35 1.414(4) .
C30 C31 1.420(4) .
C19 C20 1.400(4) .
C19 C18 1.421(4) .
C19 C99 1.517(4) .
C35 C34 1.394(4) .
C35 C70 1.515(4) .
C34 C33 1.382(4) .
C34 H34 0.9500 .
C32 C33 1.382(4) .
C32 C31 1.398(4) .
C32 H32 0.9500 .
C1 C2 1.531(3) .
C18 C23 1.416(4) .
C27 C67 1.523(4) .
C27 C23 1.524(4) .
C27 C68 1.527(4) .
C27 H27 1.0000 .
C31 C36 1.516(4) .
C23 C22 1.397(3) .
C21 C20 1.377(4) .
C21 C22 1.381(4) .
C21 H21 0.9500 .
C33 H33 0.9500 .
C36 C72 1.533(4) .
C36 C71 1.535(4) .
C36 H36 1.0000 .
C6 C11 1.400(4) .
C6 C7 1.403(4) .
C22 H22 0.9500 .
C5 C4 1.347(4) .
C5 H5 0.9500 .
C2 H2A 0.9900 .
C2 H2B 0.9900 .
C20 H20 0.9500 .
C7 C8 1.388(4) .
C7 C12 1.522(4) .
C4 H4 0.9500 .
C8 C9 1.396(5) .
C8 H8 0.9500 .
C10 C9 1.380(4) .
C10 C11 1.401(4) .
C10 H10 0.9500 .
C25 C99 1.529(4) .
C25 H25A 0.9800 .
C25 H25B 0.9800 .
C25 H25C 0.9800 .
C11 C15 1.526(4) .
C12 C14 1.515(4) .
C12 C13 1.533(5) .
C12 H12 1.0000 .
C9 H9 0.9500 .
C15 C75 1.513(5) .
C15 C76 1.525(5) .
C15 H15 1.0000 .
C14 H14A 0.9800 .
C14 H14B 0.9800 .
C14 H14C 0.9800 .
C13 H13A 0.9800 .
C13 H13B 0.9800 .
C13 H13C 0.9800 .
N5 C40 1.328(3) .
N5 C79 1.417(3) .
N6 C40 1.327(3) .
N6 C42 1.417(3) .
C40 C41 1.536(3) .
C44 C43 1.526(4) .
C44 C45 1.531(4) .
C44 C49 1.532(4) .
C44 H44 1.0000 .
C41 N7 1.464(3) .
C41 H41A 0.9900 .
C41 H41B 0.9900 .
C42 C48 1.418(4) .
C42 C43 1.419(4) .
C45 H45A 0.9800 .
C45 H45B 0.9800 .
C45 H45C 0.9800 .
C43 C46 1.394(4) .
C47 C52 1.379(4) .
C47 C48 1.398(4) .
C47 H47 0.9500 .
C50 C48 1.522(4) .
C50 C66 1.534(4) .
C50 C51 1.536(4) .
C50 H50 1.0000 .
C51 H51A 0.9800 .
C51 H51B 0.9800 .
C51 H51C 0.9800 .
C46 C52 1.380(4) .
C46 H46 0.9500 .
C49 H49A 0.9800 .
C49 H49B 0.9800 .
C49 H49C 0.9800 .
N7 C53 1.363(3) .
N7 C54 1.386(3) .
N8 C53 1.366(3) .
N8 C55 1.392(3) .
N8 C56 1.440(3) .
C54 C55 1.346(4) .
C54 H54 0.9500 .
C52 H52 0.9500 .
C55 H55 0.9500 .
C60 C59 1.393(4) .
C60 C56 1.395(4) .
C60 C62 1.516(4) .
C57 C58 1.391(4) .
C57 C56 1.404(4) .
C57 C63 1.522(4) .
C59 C61 1.384(4) .
C59 H59 0.9500 .
C62 C77 1.498(5) .
C62 C78 1.545(5) .
C62 H62 1.0000 .
C58 C61 1.379(4) .
C58 H58 0.9500 .
C70 C74 1.520(4) .
C70 C73 1.524(4) .
C70 H70 1.0000 .
C65 C63 1.525(4) .
C65 H65A 0.9800 .
C65 H65B 0.9800 .
C65 H65C 0.9800 .
C61 H61 0.9500 .
C67 H67A 0.9800 .
C67 H67B 0.9800 .
C67 H67C 0.9800 .
C64 C63 1.525(4) .
C64 H64A 0.9800 .
C64 H64B 0.9800 .
C64 H64C 0.9800 .
C63 H63 1.0000 .
C66 H66A 0.9800 .
C66 H66B 0.9800 .
C66 H66C 0.9800 .
C71 H71A 0.9800 .
C71 H71B 0.9800 .
C71 H71C 0.9800 .
C68 H68A 0.9800 .
C68 H68B 0.9800 .
C68 H68C 0.9800 .
C80 C81 1.400(4) .
C80 C79 1.409(4) .
C80 C85 1.516(4) .
C79 C84 1.417(4) .
C72 H72A 0.9800 .
C72 H72B 0.9800 .
C72 H72C 0.9800 .
C73 H73A 0.9800 .
C73 H73B 0.9800 .
C73 H73C 0.9800 .
C74 H74A 0.9800 .
C74 H74B 0.9800 .
C74 H74C 0.9800 .
C75 H75A 0.9800 .
C75 H75B 0.9800 .
C75 H75C 0.9800 .
C76 H76A 0.9800 .
C76 H76B 0.9800 .
C76 H76C 0.9800 .
C77 H77A 0.9800 .
C77 H77B 0.9800 .
C77 H77C 0.9800 .
C78 H78A 0.9800 .
C78 H78B 0.9800 .
C78 H78C 0.9800 .
C84 C83 1.397(4) .
C84 C88 1.519(4) .
C83 C82 1.385(4) .
C83 H83 0.9500 .
C81 C82 1.378(4) .
C81 H81 0.9500 .
C82 H82 0.9500 .
C85 C86 1.532(4) .
C85 C87 1.534(4) .
C85 H85 1.0000 .
C87 H87A 0.9800 .
C87 H87B 0.9800 .
C87 H87C 0.9800 .
C86 H86A 0.9800 .
C86 H86B 0.9800 .
C86 H86C 0.9800 .
C88 C89 1.503(5) .
C88 C90 1.517(4) .
C88 H88 1.0000 .
C90 H90A 0.9800 .
C90 H90B 0.9800 .
C90 H90C 0.9800 .
C89 H89A 0.9800 .
C89 H89B 0.9800 .
C89 H89C 0.9800 .
O1 C91 1.435(7) .
O1 C94 1.445(7) .
C91 C92 1.478(8) .
C91 H91A 0.9900 .
C91 H91B 0.9900 .
C92 C93 1.545(9) .
C92 H92A 0.9900 .
C92 H92B 0.9900 .
C93 C94 1.491(8) .
C93 H93A 0.9900 .
C93 H93B 0.9900 .
C94 H94A 0.9900 .
C94 H94B 0.9900 .
C99 C69 1.541(4) .
C99 H99 1.0000 .
C69 H69A 0.9800 .
C69 H69B 0.9800 .
C69 H69C 0.9800 .
